data_8102063
loop_
_publ_author_name
'Zhang, B.-S.'

_publ_section_title
;
Crystal structure of diaquabis(1,10-phenanthroline-\k^2^N,N')
sodium chloride, [Na(H~2~O)~2~(C~12~H~8~N~2~)~2~]Cl
;
_journal_issue 4
_journal_name_full 'Zeitschrift f\"ur Kristallographie - New Crystal Structures'
_journal_page_first 509
_journal_page_last 510
_journal_volume 221
_journal_year 2006
_chemical_formula_structural '[Na(H2O)2(C10H8N2)2]Cl'
_chemical_formula_sum 'C24 H20 Cl N4 Na O2'
_chemical_formula_weight 454.88
_chemical_name_systematic ' diaquabis(1,10-phenanthroline-k^2^N,N')sodium chloride'
_space_group_IT_number 14
_symmetry_cell_setting monoclinic
_symmetry_space_group_name_Hall '-P 2ybc'
_symmetry_space_group_name_H-M 'P 1 21/c 1'
_atom_sites_solution_hydrogens geom
_atom_sites_solution_primary direct
_atom_sites_solution_secondary difmap
_audit_creation_method SHELXL-97
_cell_angle_alpha 90.00
_cell_angle_beta 104.54(3)
_cell_angle_gamma 90.00
_cell_formula_units_Z 4
_cell_length_a 16.352(3)
_cell_length_b 15.579(3)
_cell_length_c 9.1318(18)
_cell_measurement_reflns_used 12362
_cell_measurement_temperature 293(2)
_cell_measurement_theta_max 27.535
_cell_measurement_theta_min 2.995
_cell_volume 2251.8(8)
_computing_structure_refinement 'SHELXL-97 (Sheldrick, 1997)'
_computing_structure_solution 'SHELXS-97 (Sheldrick, 1990)'
_diffrn_ambient_temperature 293(2)
_diffrn_measured_fraction_theta_full 0.994
_diffrn_measured_fraction_theta_max 0.994
_diffrn_measurement_device_type 'Rigaku R-AXIS RAPID'
_diffrn_measurement_method omega
_diffrn_radiation_monochromator graphite
_diffrn_radiation_source 'fine-focus sealed tube'
_diffrn_radiation_type MoK\a
_diffrn_radiation_wavelength 0.71073
_diffrn_reflns_av_R_equivalents 0.0517
_diffrn_reflns_av_sigmaI/netI 0.0460
_diffrn_reflns_limit_h_max 21
_diffrn_reflns_limit_h_min -20
_diffrn_reflns_limit_k_max 20
_diffrn_reflns_limit_k_min -20
_diffrn_reflns_limit_l_max 11
_diffrn_reflns_limit_l_min -11
_diffrn_reflns_number 21760
_diffrn_reflns_theta_full 27.48
_diffrn_reflns_theta_max 27.48
_diffrn_reflns_theta_min 3.19
_exptl_absorpt_coefficient_mu 0.218
_exptl_absorpt_correction_T_max 0.962
_exptl_absorpt_correction_T_min 0.934
_exptl_absorpt_correction_type multi-scan
_exptl_absorpt_process_details '(ABSCOR; Higashi, 1995)'
_exptl_crystal_colour yellow
_exptl_crystal_density_diffrn 1.342
_exptl_crystal_density_method 'not measured'
_exptl_crystal_description block
_exptl_crystal_F_000 944
_exptl_crystal_size_max 0.410
_exptl_crystal_size_mid 0.260
_exptl_crystal_size_min 0.180
_refine_diff_density_max 0.248
_refine_diff_density_min -0.228
_refine_diff_density_rms 0.037
_refine_ls_extinction_coef 0.0012(13)
_refine_ls_extinction_expression Fc^*^=kFc[1+0.001xFc^2^\l^3^/sin(2\q)]^-1/4^
_refine_ls_extinction_method SHELXL
_refine_ls_goodness_of_fit_ref 1.022
_refine_ls_hydrogen_treatment mixed
_refine_ls_matrix_type full
_refine_ls_number_parameters 290
_refine_ls_number_reflns 5131
_refine_ls_number_restraints 0
_refine_ls_restrained_S_all 1.022
_refine_ls_R_factor_all 0.1234
_refine_ls_R_factor_gt 0.0564
_refine_ls_shift/su_max 0.000
_refine_ls_shift/su_mean 0.000
_refine_ls_structure_factor_coef Fsqd
_refine_ls_weighting_details 'calc w=1/[\s^2^(Fo^2^)+(0.0725P)^2^+0.1761P] where P=(Fo^2^+2Fc^2^)/3'
_refine_ls_weighting_scheme calc
_refine_ls_wR_factor_gt 0.1329
_refine_ls_wR_factor_ref 0.1606
_reflns_number_gt 2597
_reflns_number_total 5131
_reflns_threshold_expression >2sigma(I)
_cod_data_source_file 1267-1896.cff
_cod_data_source_block b
_cod_original_sg_symbol_H-M P12(1)/c1
_cod_database_code 8102063

loop_
_symmetry_equiv_pos_as_xyz
'x, y, z'
'-x, y+1/2, -z+1/2'
'-x, -y, -z'
'x, -y-1/2, z-1/2'

loop_
_atom_site_label
_atom_site_type_symbol
_atom_site_fract_x
_atom_site_fract_y
_atom_site_fract_z
_atom_site_U_iso_or_equiv
_atom_site_adp_type
_atom_site_occupancy
_atom_site_symmetry_multiplicity
_atom_site_Wyckoff_symbol
_atom_site_calc_flag
_atom_site_refinement_flags
_atom_site_disorder_assembly
_atom_site_disorder_group
Na1 Na 0.24427(6) 0.02643(6) -0.00190(9) 0.0552(3) Uani 1 4 e d . . .
N1 N 0.38817(15) -0.03851(14) 0.0995(3) 0.0697(6) Uani 1 4 e d . . .
N2 N 0.30171(16) -0.04275(13) -0.1968(2) 0.0668(6) Uani 1 4 e d . . .
N3 N 0.09111(14) -0.00284(13) -0.1308(2) 0.0597(5) Uani 1 4 e d . . .
N4 N 0.18567(14) -0.11495(13) 0.0731(2) 0.0579(5) Uani 1 4 e d . . .
Cl1 Cl 0.25958(6) 0.32207(5) 0.02343(8) 0.0872(3) Uani 1 4 e d . . .
O1 O 0.28200(14) 0.12913(14) 0.1999(2) 0.0885(7) Uani 1 4 e d . . .
HO1A H 0.2923 0.1082 0.2886 0.133 Uiso 1 4 e d R . .
HO1B H 0.2803 0.1786 0.1601 0.133 Uiso 1 4 e d R . .
O2 O 0.22539(15) 0.15013(12) -0.1556(2) 0.0866(7) Uani 1 4 e d . . .
HO2A H 0.2368 0.2002 -0.1194 0.130 Uiso 1 4 e d R . .
HO2B H 0.2370 0.1542 -0.2410 0.130 Uiso 1 4 e d R . .
C1 C 0.4328(2) -0.0341(2) 0.2419(4) 0.0925(10) Uani 1 4 e d . . .
H1 H 0.4113 -0.0027 0.3104 0.111 Uiso 1 4 e calc R . .
C2 C 0.5116(3) -0.0750(3) 0.2939(5) 0.1134(15) Uani 1 4 e d . . .
H2 H 0.5414 -0.0711 0.3948 0.136 Uiso 1 4 e calc R . .
C3 C 0.5428(3) -0.1201(3) 0.1938(7) 0.1200(17) Uani 1 4 e d . . .
H3 H 0.5949 -0.1472 0.2266 0.144 Uiso 1 4 e calc R . .
C4 C 0.4989(2) -0.1269(2) 0.0433(5) 0.0928(11) Uani 1 4 e d . . .
C5 C 0.5292(3) -0.1735(2) -0.0705(7) 0.1168(16) Uani 1 4 e d . . .
H5 H 0.5802 -0.2029 -0.0427 0.140 Uiso 1 4 e calc R . .
C6 C 0.4841(4) -0.1747(3) -0.2159(7) 0.1289(17) Uani 1 4 e d . . .
H6 H 0.5049 -0.2051 -0.2864 0.155 Uiso 1 4 e calc R . .
C7 C 0.4073(3) -0.1317(2) -0.2640(5) 0.0955(11) Uani 1 4 e d . . .
C8 C 0.3605(4) -0.1276(3) -0.4145(5) 0.1165(15) Uani 1 4 e d . . .
H8 H 0.3796 -0.1569 -0.4882 0.140 Uiso 1 4 e calc R . .
C9 C 0.2887(4) -0.0822(3) -0.4549(4) 0.1181(15) Uani 1 4 e d . . .
H9 H 0.2581 -0.0789 -0.5554 0.142 Uiso 1 4 e calc R . .
C10 C 0.2620(2) -0.0407(2) -0.3423(3) 0.0885(10) Uani 1 4 e d . . .
H10 H 0.2124 -0.0088 -0.3704 0.106 Uiso 1 4 e calc R . .
C11 C 0.3746(2) -0.08592(16) -0.1553(4) 0.0683(8) Uani 1 4 e d . . .
C12 C 0.42081(17) -0.08401(15) -0.0001(4) 0.0689(8) Uani 1 4 e d . . .
C13 C 0.0443(2) 0.04937(19) -0.2338(3) 0.0746(8) Uani 1 4 e d . . .
H13 H 0.0686 0.1003 -0.2552 0.089 Uiso 1 4 e calc R . .
C14 C -0.0387(2) 0.0326(2) -0.3113(4) 0.0841(9) Uani 1 4 e d . . .
H14 H -0.0685 0.0714 -0.3823 0.101 Uiso 1 4 e calc R . .
C15 C -0.0752(2) -0.0406(2) -0.2820(4) 0.0822(9) Uani 1 4 e d . . .
H15 H -0.1305 -0.0531 -0.3337 0.099 Uiso 1 4 e calc R . .
C16 C -0.03029(17) -0.09780(18) -0.1743(3) 0.0660(7) Uani 1 4 e d . . .
C17 C -0.0653(2) -0.1760(2) -0.1351(4) 0.0842(9) Uani 1 4 e d . . .
H17 H -0.1207 -0.1903 -0.1834 0.101 Uiso 1 4 e calc R . .
C18 C -0.0205(2) -0.2289(2) -0.0310(4) 0.0824(9) Uani 1 4 e d . . .
H18 H -0.0455 -0.2788 -0.0067 0.099 Uiso 1 4 e calc R . .
C19 C 0.06558(19) -0.21052(17) 0.0443(3) 0.0650(7) Uani 1 4 e d . . .
C20 C 0.1153(2) -0.26531(19) 0.1521(3) 0.0822(9) Uani 1 4 e d . . .
H20 H 0.0923 -0.3156 0.1793 0.099 Uiso 1 4 e calc R . .
C21 C 0.1968(2) -0.2453(2) 0.2167(3) 0.0817(9) Uani 1 4 e d . . .
H21 H 0.2301 -0.2810 0.2893 0.098 Uiso 1 4 e calc R . .
C22 C 0.2302(2) -0.16962(18) 0.1722(3) 0.0697(8) Uani 1 4 e d . . .
H22 H 0.2868 -0.1572 0.2148 0.084 Uiso 1 4 e calc R . .
C23 C 0.10368(17) -0.13470(15) 0.0092(3) 0.0544(6) Uani 1 4 e d . . .
C24 C 0.05414(17) -0.07609(15) -0.1008(3) 0.0546(6) Uani 1 4 e d . . .

loop_
_atom_site_aniso_label
_atom_site_aniso_U_11
_atom_site_aniso_U_22
_atom_site_aniso_U_33
_atom_site_aniso_U_23
_atom_site_aniso_U_13
_atom_site_aniso_U_12
Na1 0.0605(6) 0.0547(5) 0.0516(5) -0.0025(4) 0.0163(4) -0.0026(4)
N1 0.0630(15) 0.0635(14) 0.0761(15) 0.0022(12) 0.0052(12) -0.0070(11)
N2 0.0814(17) 0.0540(13) 0.0691(14) -0.0032(11) 0.0266(13) 0.0024(12)
N3 0.0610(13) 0.0563(12) 0.0617(12) 0.0028(10) 0.0152(11) 0.0001(11)
N4 0.0656(14) 0.0568(12) 0.0505(11) 0.0006(10) 0.0130(10) -0.0013(11)
Cl1 0.1297(8) 0.0747(5) 0.0539(4) -0.0046(3) 0.0170(4) -0.0012(5)
O1 0.1067(17) 0.0883(14) 0.0759(13) -0.0182(11) 0.0328(12) 0.0056(12)
O2 0.1298(19) 0.0619(11) 0.0768(13) 0.0015(10) 0.0421(13) -0.0101(12)
C1 0.090(3) 0.081(2) 0.091(2) 0.0075(18) -0.0051(19) -0.0167(19)
C2 0.089(3) 0.091(3) 0.127(3) 0.023(3) -0.035(3) -0.025(2)
C3 0.068(3) 0.071(2) 0.203(5) 0.043(3) 0.002(3) -0.009(2)
C4 0.059(2) 0.0587(18) 0.158(4) 0.025(2) 0.024(2) -0.0056(16)
C5 0.080(3) 0.068(2) 0.224(5) 0.020(3) 0.079(3) 0.0230(19)
C6 0.142(5) 0.081(3) 0.193(5) 0.002(3) 0.097(4) 0.022(3)
C7 0.110(3) 0.0579(18) 0.141(3) -0.002(2) 0.075(3) 0.0074(18)
C8 0.183(5) 0.091(3) 0.098(3) -0.017(2) 0.078(3) 0.006(3)
C9 0.184(5) 0.098(3) 0.082(2) -0.017(2) 0.050(3) 0.016(3)
C10 0.127(3) 0.078(2) 0.0628(18) -0.0074(16) 0.0278(19) 0.0039(19)
C11 0.081(2) 0.0456(14) 0.089(2) -0.0016(14) 0.0416(17) -0.0008(14)
C12 0.0544(17) 0.0411(13) 0.116(2) 0.0106(15) 0.0315(17) -0.0010(12)
C13 0.074(2) 0.0701(17) 0.0780(18) 0.0084(16) 0.0171(16) 0.0034(15)
C14 0.071(2) 0.090(2) 0.085(2) 0.0095(17) 0.0066(17) 0.0118(18)
C15 0.0564(18) 0.095(2) 0.090(2) -0.0081(19) 0.0087(16) 0.0053(17)
C16 0.0569(17) 0.0712(18) 0.0718(17) -0.0154(14) 0.0195(14) -0.0009(14)
C17 0.067(2) 0.081(2) 0.107(3) -0.0157(19) 0.0263(19) -0.0184(17)
C18 0.084(2) 0.0696(19) 0.101(2) -0.0094(18) 0.036(2) -0.0241(17)
C19 0.080(2) 0.0559(14) 0.0657(16) -0.0019(13) 0.0297(15) -0.0093(14)
C20 0.109(3) 0.0629(18) 0.080(2) 0.0067(16) 0.035(2) -0.0162(18)
C21 0.108(3) 0.0685(19) 0.0680(18) 0.0154(15) 0.0214(18) 0.0026(18)
C22 0.080(2) 0.0686(17) 0.0582(15) 0.0070(14) 0.0138(14) -0.0002(15)
C23 0.0625(17) 0.0543(14) 0.0511(13) -0.0106(11) 0.0233(13) -0.0046(12)
C24 0.0604(16) 0.0533(14) 0.0541(13) -0.0085(12) 0.0222(13) -0.0005(12)

loop_
_atom_type_symbol
_atom_type_description
_atom_type_scat_dispersion_real
_atom_type_scat_dispersion_imag
_atom_type_scat_source
C C 0.0033 0.0016 'International Tables Vol C Tables 4.2.6.8 and 6.1.1.4'
H H 0.0000 0.0000 'International Tables Vol C Tables 4.2.6.8 and 6.1.1.4'
N N 0.0061 0.0033 'International Tables Vol C Tables 4.2.6.8 and 6.1.1.4'
O O 0.0106 0.0060 'International Tables Vol C Tables 4.2.6.8 and 6.1.1.4'
Cl Cl 0.1484 0.1585 'International Tables Vol C Tables 4.2.6.8 and 6.1.1.4'
Na Na 0.0362 0.0249 'International Tables Vol C Tables 4.2.6.8 and 6.1.1.4'

loop_
_geom_angle_atom_site_label_1
_geom_angle_atom_site_label_2
_geom_angle_atom_site_label_3
_geom_angle
_geom_angle_site_symmetry_1
_geom_angle_site_symmetry_3
_geom_angle_publ_flag
O2 Na1 O1 83.23(8) . . ?
O2 Na1 N2 86.80(8) . . ?
O1 Na1 N2 140.89(8) . . ?
O2 Na1 N1 121.23(8) . . ?
O1 Na1 N1 87.08(8) . . ?
N2 Na1 N1 66.31(9) . . ?
O2 Na1 N3 84.48(8) . . ?
O1 Na1 N3 120.76(8) . . ?
N2 Na1 N3 95.60(8) . . ?
N1 Na1 N3 145.62(8) . . ?
O2 Na1 N4 149.26(8) . . ?
O1 Na1 N4 114.14(8) . . ?
N2 Na1 N4 93.04(7) . . ?
N1 Na1 N4 86.21(8) . . ?
N3 Na1 N4 64.92(7) . . ?
C1 N1 C12 118.1(3) . . ?
C1 N1 Na1 125.1(2) . . ?
C12 N1 Na1 116.76(18) . . ?
C10 N2 C11 118.3(3) . . ?
C10 N2 Na1 122.3(2) . . ?
C11 N2 Na1 119.33(18) . . ?
C13 N3 C24 116.9(2) . . ?
C13 N3 Na1 123.11(19) . . ?
C24 N3 Na1 119.96(17) . . ?
C22 N4 C23 117.6(2) . . ?
C22 N4 Na1 123.96(19) . . ?
C23 N4 Na1 118.41(16) . . ?
Na1 O1 HO1A 115.2 . . ?
Na1 O1 HO1B 107.6 . . ?
HO1A O1 HO1B 137.1 . . ?
Na1 O2 HO2A 122.4 . . ?
Na1 O2 HO2B 125.5 . . ?
HO2A O2 HO2B 102.2 . . ?
N1 C1 C2 122.7(4) . . ?
N1 C1 H1 118.7 . . ?
C2 C1 H1 118.7 . . ?
C3 C2 C1 118.4(4) . . ?
C3 C2 H2 120.8 . . ?
C1 C2 H2 120.8 . . ?
C2 C3 C4 121.5(4) . . ?
C2 C3 H3 119.3 . . ?
C4 C3 H3 119.3 . . ?
C3 C4 C12 116.7(4) . . ?
C3 C4 C5 124.3(4) . . ?
C12 C4 C5 118.9(4) . . ?
C6 C5 C4 120.8(4) . . ?
C6 C5 H5 119.6 . . ?
C4 C5 H5 119.6 . . ?
C5 C6 C7 122.1(4) . . ?
C5 C6 H6 119.0 . . ?
C7 C6 H6 119.0 . . ?
C6 C7 C8 124.1(4) . . ?
C6 C7 C11 119.0(4) . . ?
C8 C7 C11 116.9(4) . . ?
C9 C8 C7 121.4(3) . . ?
C9 C8 H8 119.3 . . ?
C7 C8 H8 119.3 . . ?
C8 C9 C10 117.6(4) . . ?
C8 C9 H9 121.2 . . ?
C10 C9 H9 121.2 . . ?
N2 C10 C9 124.8(4) . . ?
N2 C10 H10 117.6 . . ?
C9 C10 H10 117.6 . . ?
N2 C11 C12 118.9(2) . . ?
N2 C11 C7 121.0(3) . . ?
C12 C11 C7 120.1(3) . . ?
N1 C12 C4 122.6(3) . . ?
N1 C12 C11 118.3(2) . . ?
C4 C12 C11 119.1(3) . . ?
N3 C13 C14 124.1(3) . . ?
N3 C13 H13 118.0 . . ?
C14 C13 H13 118.0 . . ?
C15 C14 C13 118.9(3) . . ?
C15 C14 H14 120.5 . . ?
C13 C14 H14 120.5 . . ?
C14 C15 C16 120.1(3) . . ?
C14 C15 H15 119.9 . . ?
C16 C15 H15 119.9 . . ?
C15 C16 C24 117.4(3) . . ?
C15 C16 C17 123.3(3) . . ?
C24 C16 C17 119.3(3) . . ?
C18 C17 C16 121.5(3) . . ?
C18 C17 H17 119.2 . . ?
C16 C17 H17 119.2 . . ?
C17 C18 C19 121.2(3) . . ?
C17 C18 H18 119.4 . . ?
C19 C18 H18 119.4 . . ?
C20 C19 C23 117.3(3) . . ?
C20 C19 C18 122.9(3) . . ?
C23 C19 C18 119.7(3) . . ?
C21 C20 C19 120.1(3) . . ?
C21 C20 H20 119.9 . . ?
C19 C20 H20 119.9 . . ?
C20 C21 C22 118.7(3) . . ?
C20 C21 H21 120.6 . . ?
C22 C21 H21 120.6 . . ?
N4 C22 C21 123.6(3) . . ?
N4 C22 H22 118.2 . . ?
C21 C22 H22 118.2 . . ?
N4 C23 C19 122.6(2) . . ?
N4 C23 C24 118.4(2) . . ?
C19 C23 C24 119.0(2) . . ?
N3 C24 C16 122.5(2) . . ?
N3 C24 C23 118.2(2) . . ?
C16 C24 C23 119.2(2) . . ?

loop_
_geom_bond_atom_site_label_1
_geom_bond_atom_site_label_2
_geom_bond_distance
_geom_bond_site_symmetry_2
_geom_bond_publ_flag
Na1 O2 2.358(2) . ?
Na1 O1 2.401(2) . ?
Na1 N2 2.460(2) . ?
Na1 N1 2.515(3) . ?
Na1 N3 2.527(2) . ?
Na1 N4 2.563(2) . ?
N1 C1 1.324(4) . ?
N1 C12 1.363(4) . ?
N2 C10 1.325(4) . ?
N2 C11 1.338(4) . ?
N3 C13 1.331(3) . ?
N3 C24 1.351(3) . ?
N4 C22 1.321(3) . ?
N4 C23 1.356(3) . ?
O1 HO1A 0.8500 . ?
O1 HO1B 0.8500 . ?
O2 HO2A 0.8499 . ?
O2 HO2B 0.8500 . ?
C1 C2 1.409(5) . ?
C1 H1 0.9300 . ?
C2 C3 1.350(6) . ?
C2 H2 0.9300 . ?
C3 C4 1.386(6) . ?
C3 H3 0.9300 . ?
C4 C12 1.408(4) . ?
C4 C5 1.452(6) . ?
C5 C6 1.347(6) . ?
C5 H5 0.9300 . ?
C6 C7 1.393(6) . ?
C6 H6 0.9300 . ?
C7 C8 1.396(6) . ?
C7 C11 1.431(4) . ?
C8 C9 1.341(6) . ?
C8 H8 0.9300 . ?
C9 C10 1.375(5) . ?
C9 H9 0.9300 . ?
C10 H10 0.9300 . ?
C11 C12 1.429(4) . ?
C13 C14 1.388(4) . ?
C13 H13 0.9300 . ?
C14 C15 1.345(4) . ?
C14 H14 0.9300 . ?
C15 C16 1.391(4) . ?
C15 H15 0.9300 . ?
C16 C24 1.416(4) . ?
C16 C17 1.430(4) . ?
C17 C18 1.331(4) . ?
C17 H17 0.9300 . ?
C18 C19 1.431(4) . ?
C18 H18 0.9300 . ?
C19 C20 1.399(4) . ?
C19 C23 1.409(3) . ?
C20 C21 1.351(5) . ?
C20 H20 0.9300 . ?
C21 C22 1.402(4) . ?
C21 H21 0.9300 . ?
C22 H22 0.9300 . ?
C23 C24 1.446(4) . ?
